data_1553948
loop_
_publ_author_name
'Huang, Bing-Bing'
'Wu, Liang'
'Liu, Ren-Rong'
'Xing, Ling-Ling'
'Liang, Ren-Xiao'
'Jia, Yi-Xia'

_publ_section_title
;
 Enantioselective Friedel--Crafts C2-alkylation of 3-substituted indoles
 with trifluoropyruvates and cyclic N-sulfonyl \a-ketiminoesters
;
_journal_issue 6
_journal_name_full 'Organic Chemistry Frontiers'
_journal_page_first 929
_journal_paper_doi 10.1039/C7QO01014A
_journal_volume 5
_journal_year 2018
_chemical_formula_sum 'C17 H15.5 N2 O3.5 S'
_chemical_formula_weight 335.87
_space_group_IT_number 4
_space_group_name_Hall 'P 2yb'
_space_group_name_H-M_alt 'P 1 21 1'
_symmetry_cell_setting monoclinic
_symmetry_space_group_name_H-M 'P 1 21 1'
_atom_sites_solution_hydrogens geom
_atom_sites_solution_primary direct
_atom_sites_solution_secondary difmap
_audit_creation_method SHELXL-97
_audit_update_record
;
2017-11-01 deposited with the CCDC.
2017-12-13 downloaded from the CCDC.
;
_cell_angle_alpha 90.00
_cell_angle_beta 109.525(6)
_cell_angle_gamma 90.00
_cell_formula_units_Z 4
_cell_length_a 13.1217(7)
_cell_length_b 8.2301(4)
_cell_length_c 15.9865(9)
_cell_measurement_reflns_used 2391
_cell_measurement_temperature 298(2)
_cell_measurement_theta_max 24.1480
_cell_measurement_theta_min 4.0510
_cell_volume 1627.15(16)
_computing_cell_refinement CrysAlisPro
_computing_data_collection CrysAlisPro
_computing_data_reduction CrysAlisPro
_computing_molecular_graphics 'SHELXL-97 (Sheldrick, 1997)'
_computing_publication_material 'SHELXL-97 (Sheldrick, 1997)'
_computing_structure_refinement 'SHELXL-97 (Sheldrick, 1997)'
_computing_structure_solution 'SHELXS-97 (Sheldrick, 1990)'
_diffrn_ambient_temperature 298(2)
_diffrn_measured_fraction_theta_full 0.997
_diffrn_measured_fraction_theta_max 0.997
_diffrn_measurement_device_type 'Xcalibur, Eos, Gemini ultra'
_diffrn_radiation_monochromator graphite
_diffrn_radiation_source 'fine-focus sealed tube'
_diffrn_radiation_type MoK\a
_diffrn_radiation_wavelength 0.71073
_diffrn_reflns_av_R_equivalents 0.0263
_diffrn_reflns_av_sigmaI/netI 0.0509
_diffrn_reflns_limit_h_max 15
_diffrn_reflns_limit_h_min -16
_diffrn_reflns_limit_k_max 10
_diffrn_reflns_limit_k_min -9
_diffrn_reflns_limit_l_max 19
_diffrn_reflns_limit_l_min -14
_diffrn_reflns_number 7827
_diffrn_reflns_theta_full 26.00
_diffrn_reflns_theta_max 26.00
_diffrn_reflns_theta_min 3.03
_exptl_absorpt_coefficient_mu 0.219
_exptl_absorpt_correction_T_max 0.9473
_exptl_absorpt_correction_T_min 0.9373
_exptl_absorpt_correction_type multi-scan
_exptl_crystal_colour colorless
_exptl_crystal_density_diffrn 1.371
_exptl_crystal_density_method 'not measured'
_exptl_crystal_description block
_exptl_crystal_F_000 702
_exptl_crystal_size_max 0.30
_exptl_crystal_size_mid 0.30
_exptl_crystal_size_min 0.25
_refine_diff_density_max 0.719
_refine_diff_density_min -0.634
_refine_diff_density_rms 0.059
_refine_ls_abs_structure_details 'Flack H D (1983), Acta Cryst. A39, 876-881'
_refine_ls_abs_structure_Flack 0.02(10)
_refine_ls_extinction_method none
_refine_ls_goodness_of_fit_ref 1.015
_refine_ls_hydrogen_treatment mixed
_refine_ls_matrix_type full
_refine_ls_number_parameters 424
_refine_ls_number_reflns 5415
_refine_ls_number_restraints 1
_refine_ls_restrained_S_all 1.015
_refine_ls_R_factor_all 0.0764
_refine_ls_R_factor_gt 0.0593
_refine_ls_shift/su_max 0.004
_refine_ls_shift/su_mean 0.000
_refine_ls_structure_factor_coef Fsqd
_refine_ls_weighting_details 'calc w=1/[\s^2^(Fo^2^)+(0.0956P)^2^+0.3201P] where P=(Fo^2^+2Fc^2^)/3'
_refine_ls_weighting_scheme calc
_refine_ls_wR_factor_gt 0.1473
_refine_ls_wR_factor_ref 0.1627
_reflns_number_gt 4310
_reflns_number_total 5415
_reflns_threshold_expression >2sigma(I)
_cod_data_source_file c7qo01014a2.cif
_cod_data_source_block p
_cod_depositor_comments
;
The following automatic conversions were performed:

data item '_symmetry_cell_setting' value 'Monoclinic' was changed to
'monoclinic' in accordance with the
/home/saulius/struct/COD-crude-data/automatic-downloads/DataCite-retrospective/RSC/depositions/lib/dictionaries/cif_core.dic
dictionary named 'cif_core.dic' version 2.4.2 last updated on
2011-04-26.

Automatic conversion script
Id: cif_fix_values 6909 2019-04-08 15:41:33Z antanas 

2022-04-19
Z value and formula fixed to values more according to usual
chemical conventions.                 miguel
;
_cod_original_formula_sum 'C34 H31 N4 O7 S2'
_cod_original_formula_weight 671.75
_cod_original_formula_units_Z 2
_cod_original_cell_volume 1627.15(15)
_cod_original_sg_symbol_H-M 'P2(1)   '
_cod_database_code 1553948

loop_
_symmetry_equiv_pos_as_xyz
'x, y, z'
'-x, y+1/2, -z'

loop_
_atom_site_label
_atom_site_type_symbol
_atom_site_fract_x
_atom_site_fract_y
_atom_site_fract_z
_atom_site_U_iso_or_equiv
_atom_site_adp_type
_atom_site_occupancy
_atom_site_symmetry_multiplicity
_atom_site_calc_flag
_atom_site_refinement_flags
S1 S 0.03608(8) 0.47453(13) 0.80327(7) 0.0457(3) Uani 1 1 d .
S2 S -0.28434(9) 0.55427(14) 0.93064(7) 0.0498(3) Uani 1 1 d .
O2 O -0.0444(3) 0.4983(5) 0.8442(2) 0.0699(10) Uani 1 1 d .
O6 O -0.2936(4) 0.6922(5) 0.8746(3) 0.0759(11) Uani 1 1 d .
O5 O -0.2334(3) 0.5836(5) 1.0242(2) 0.0732(11) Uani 1 1 d .
O3 O 0.1169(3) 0.5994(5) 0.8238(3) 0.0718(10) Uani 1 1 d .
O1 O -0.0281(10) -0.0540(11) 0.7767(15) 0.440(14) Uani 1 1 d .
O4 O -0.1289(3) 0.0863(6) 0.9541(3) 0.0866(13) Uani 1 1 d .
N2 N 0.1673(3) -0.0641(4) 0.7534(2) 0.0454(8) Uani 1 1 d .
H2A H 0.1320 -0.1256 0.7776 0.054 Uiso 1 1 calc R
N4 N -0.2877(3) 0.0161(4) 0.7791(2) 0.0460(8) Uani 1 1 d .
H4A H -0.2692 -0.0547 0.8210 0.055 Uiso 1 1 calc R
N3 N -0.2313(3) 0.4034(5) 0.8953(3) 0.0527(10) Uani 1 1 d .
H3A H -0.1710 0.4133 0.8855 0.063 Uiso 1 1 calc R
N1 N 0.0906(4) 0.2985(5) 0.8198(2) 0.0604(11) Uani 1 1 d .
H1A H 0.1410 0.2739 0.8685 0.072 Uiso 1 1 calc R
C20 C -0.4068(3) 0.4534(6) 0.9123(2) 0.0454(10) Uani 1 1 d .
C24 C -0.2903(3) 0.2482(5) 0.8805(3) 0.0418(10) Uani 1 1 d .
C9 C 0.1437(3) 0.0960(5) 0.7299(2) 0.0392(9) Uani 1 1 d .
C21 C -0.3997(3) 0.2939(6) 0.8874(2) 0.0416(9) Uani 1 1 d .
C13 C 0.2559(3) -0.1099(6) 0.7321(3) 0.0464(10) Uani 1 1 d .
C34 C -0.3071(3) -0.0158(6) 0.6912(3) 0.0467(10) Uani 1 1 d .
C7 C 0.0487(4) 0.1780(5) 0.7451(3) 0.0460(10) Uani 1 1 d .
C12 C 0.2862(3) 0.0252(5) 0.6919(2) 0.0426(10) Uani 1 1 d .
C19 C -0.5007(4) 0.5140(7) 0.9225(3) 0.0591(14) Uani 1 1 d .
H19A H -0.5050 0.6213 0.9392 0.071 Uiso 1 1 calc R
C17 C 0.3762(4) 0.0095(7) 0.6624(3) 0.0597(14) Uani 1 1 d .
H17A H 0.3999 0.0966 0.6367 0.072 Uiso 1 1 calc R
C3 C -0.0237(3) 0.4415(6) 0.6902(3) 0.0511(11) Uani 1 1 d .
C22 C -0.4884(4) 0.1924(7) 0.8722(3) 0.0558(12) Uani 1 1 d .
H22A H -0.4849 0.0855 0.8546 0.067 Uiso 1 1 calc R
C4 C -0.0134(3) 0.2842(6) 0.6683(3) 0.0482(11) Uani 1 1 d .
C27 C -0.3312(4) 0.2552(6) 0.7093(3) 0.0519(11) Uani 1 1 d .
C10 C 0.2150(3) 0.1548(5) 0.6913(3) 0.0434(10) Uani 1 1 d .
C29 C -0.3364(4) 0.1288(6) 0.6448(3) 0.0506(11) Uani 1 1 d .
C23 C -0.5802(4) 0.2490(8) 0.8829(3) 0.0620(14) Uani 1 1 d .
H23A H -0.6389 0.1796 0.8739 0.074 Uiso 1 1 calc R
C14 C 0.3102(4) -0.2584(7) 0.7439(4) 0.0684(15) Uani 1 1 d .
H14A H 0.2885 -0.3458 0.7708 0.082 Uiso 1 1 calc R
C2 C -0.0771(5) 0.5570(9) 0.6269(4) 0.0796(17) Uani 1 1 d .
H2B H -0.0819 0.6646 0.6430 0.096 Uiso 1 1 calc R
C26 C -0.3023(3) 0.1796(5) 0.7901(3) 0.0425(9) Uani 1 1 d .
C18 C -0.5877(4) 0.4093(9) 0.9070(3) 0.0715(18) Uani 1 1 d .
H18A H -0.6518 0.4469 0.9129 0.086 Uiso 1 1 calc R
C15 C 0.3966(5) -0.2709(9) 0.7144(4) 0.0798(17) Uani 1 1 d .
H15A H 0.4349 -0.3680 0.7220 0.096 Uiso 1 1 calc R
C5 C -0.0588(4) 0.2335(9) 0.5796(3) 0.0781(18) Uani 1 1 d .
H5A H -0.0519 0.1268 0.5631 0.094 Uiso 1 1 calc R
C11 C 0.2234(5) 0.3230(6) 0.6574(4) 0.0635(13) Uani 1 1 d .
H11A H 0.1651 0.3887 0.6622 0.095 Uiso 1 1 calc R
H11B H 0.2193 0.3171 0.5964 0.095 Uiso 1 1 calc R
H11C H 0.2912 0.3706 0.6921 0.095 Uiso 1 1 calc R
C16 C 0.4280(4) -0.1401(9) 0.6731(4) 0.0772(18) Uani 1 1 d .
H16A H 0.4855 -0.1535 0.6521 0.093 Uiso 1 1 calc R
C33 C -0.3009(5) -0.1615(7) 0.6492(4) 0.0719(15) Uani 1 1 d .
H33A H -0.2802 -0.2579 0.6807 0.086 Uiso 1 1 calc R
C32 C -0.3274(6) -0.1549(10) 0.5576(5) 0.090(2) Uani 1 1 d .
H32A H -0.3267 -0.2501 0.5265 0.108 Uiso 1 1 calc R
C8 C -0.0280(7) 0.0629(9) 0.7690(7) 0.134(4) Uani 1 1 d .
H8A H -0.0319 0.1059 0.8244 0.160 Uiso 1 1 calc R
H8B H -0.0980 0.0857 0.7250 0.160 Uiso 1 1 calc R
C31 C -0.3547(6) -0.0104(11) 0.5116(4) 0.092(2) Uani 1 1 d .
H31A H -0.3703 -0.0110 0.4504 0.110 Uiso 1 1 calc R
C6 C -0.1143(6) 0.3487(12) 0.5174(4) 0.104(3) Uani 1 1 d .
H6A H -0.1469 0.3172 0.4586 0.125 Uiso 1 1 calc R
C30 C -0.3596(5) 0.1313(9) 0.5523(4) 0.0809(18) Uani 1 1 d .
H30A H -0.4319 0.1753 0.5255 0.097 Uiso 1 1 calc R
H30B H -0.3099 0.2066 0.5395 0.097 Uiso 1 1 calc R
C28 C -0.3580(7) 0.4299(8) 0.6858(4) 0.103(3) Uani 1 1 d .
H28A H -0.3476 0.4916 0.7390 0.154 Uiso 1 1 calc R
H28B H -0.4320 0.4387 0.6479 0.154 Uiso 1 1 calc R
H28C H -0.3116 0.4714 0.6554 0.154 Uiso 1 1 calc R
C1 C -0.1223(6) 0.5082(12) 0.5406(4) 0.113(3) Uani 1 1 d .
H1B H -0.1586 0.5831 0.4973 0.136 Uiso 1 1 calc R
C25 C -0.2335(5) 0.1304(7) 0.9563(3) 0.0641(14) Uani 1 1 d .
H25A H -0.2261 0.1813 1.0128 0.077 Uiso 1 1 calc R
H25B H -0.2773 0.0334 0.9510 0.077 Uiso 1 1 calc R
O1W O 0.0344(4) 0.2783(7) 1.0344(4) 0.1196(18) Uani 1 1 d .

loop_
_atom_site_aniso_label
_atom_site_aniso_U_11
_atom_site_aniso_U_22
_atom_site_aniso_U_33
_atom_site_aniso_U_23
_atom_site_aniso_U_13
_atom_site_aniso_U_12
S1 0.0455(5) 0.0468(6) 0.0492(6) -0.0075(5) 0.0216(4) -0.0040(5)
S2 0.0491(6) 0.0507(7) 0.0490(6) -0.0091(5) 0.0155(5) -0.0058(5)
O2 0.0642(19) 0.081(3) 0.079(2) -0.013(2) 0.0433(17) -0.007(2)
O6 0.099(3) 0.052(2) 0.083(2) 0.0053(19) 0.037(2) -0.004(2)
O5 0.063(2) 0.097(3) 0.0551(19) -0.025(2) 0.0137(16) -0.011(2)
O3 0.074(2) 0.070(2) 0.076(2) -0.0092(19) 0.0305(19) -0.026(2)
O1 0.300(13) 0.086(5) 1.15(4) 0.169(12) 0.54(2) 0.080(7)
O4 0.075(2) 0.086(3) 0.076(2) -0.007(2) -0.0060(19) 0.038(2)
N2 0.0461(19) 0.040(2) 0.054(2) 0.0095(16) 0.0224(16) 0.0042(16)
N4 0.0540(19) 0.039(2) 0.048(2) 0.0050(15) 0.0222(16) -0.0002(17)
N3 0.0401(19) 0.054(2) 0.070(2) -0.008(2) 0.0271(18) -0.0080(18)
N1 0.082(3) 0.057(2) 0.0341(19) 0.0026(18) 0.0094(18) 0.019(2)
C20 0.043(2) 0.058(3) 0.0313(19) -0.0046(19) 0.0080(16) -0.004(2)
C24 0.040(2) 0.043(2) 0.039(2) 0.0037(18) 0.0091(17) 0.0028(19)
C9 0.039(2) 0.038(2) 0.040(2) -0.0014(17) 0.0138(17) -0.0049(18)
C21 0.040(2) 0.053(3) 0.0332(19) 0.0014(19) 0.0148(16) -0.002(2)
C13 0.041(2) 0.050(3) 0.048(2) -0.004(2) 0.0138(19) -0.001(2)
C34 0.042(2) 0.048(2) 0.056(2) -0.008(2) 0.0244(18) -0.004(2)
C7 0.051(2) 0.037(2) 0.054(2) -0.0002(19) 0.025(2) 0.005(2)
C12 0.0382(19) 0.051(3) 0.036(2) -0.0103(18) 0.0088(16) -0.0071(19)
C19 0.054(3) 0.078(4) 0.047(2) -0.007(2) 0.020(2) 0.014(3)
C17 0.047(2) 0.081(4) 0.056(3) -0.021(3) 0.025(2) -0.015(3)
C3 0.043(2) 0.056(3) 0.051(2) 0.004(2) 0.0112(19) 0.013(2)
C22 0.054(3) 0.073(3) 0.043(2) -0.011(2) 0.019(2) -0.013(3)
C4 0.039(2) 0.061(3) 0.039(2) -0.009(2) 0.0073(18) 0.002(2)
C27 0.061(3) 0.050(3) 0.044(2) 0.008(2) 0.017(2) 0.011(2)
C10 0.044(2) 0.045(2) 0.042(2) -0.0005(19) 0.0159(18) -0.009(2)
C29 0.051(2) 0.060(3) 0.044(2) -0.002(2) 0.020(2) 0.005(2)
C23 0.045(2) 0.098(4) 0.047(3) -0.007(3) 0.022(2) -0.017(3)
C14 0.058(3) 0.054(3) 0.087(4) 0.000(3) 0.016(3) 0.013(3)
C2 0.081(4) 0.071(4) 0.080(4) 0.005(3) 0.017(3) 0.027(3)
C26 0.039(2) 0.043(2) 0.048(2) 0.0008(19) 0.0180(18) 0.0039(19)
C18 0.040(2) 0.129(6) 0.047(3) -0.008(3) 0.017(2) 0.008(3)
C15 0.059(3) 0.074(4) 0.104(5) -0.012(4) 0.025(3) 0.016(3)
C5 0.064(3) 0.093(5) 0.063(3) -0.031(3) 0.002(3) 0.016(3)
C11 0.071(3) 0.052(3) 0.075(3) 0.008(3) 0.035(3) -0.009(3)
C16 0.045(3) 0.104(5) 0.085(4) -0.028(4) 0.025(3) 0.004(3)
C33 0.073(4) 0.055(3) 0.092(4) -0.016(3) 0.034(3) 0.001(3)
C32 0.082(4) 0.098(5) 0.099(5) -0.051(4) 0.043(4) -0.006(4)
C8 0.116(6) 0.039(3) 0.309(12) -0.037(5) 0.155(7) -0.019(4)
C31 0.106(5) 0.111(6) 0.061(3) -0.022(4) 0.032(3) 0.021(5)
C6 0.085(4) 0.152(8) 0.052(3) -0.013(4) -0.008(3) 0.035(5)
C30 0.077(4) 0.105(5) 0.062(3) -0.004(3) 0.025(3) 0.010(4)
C28 0.173(7) 0.068(4) 0.057(3) 0.018(3) 0.026(4) 0.034(5)
C1 0.120(6) 0.143(8) 0.061(4) 0.036(4) 0.008(4) 0.072(6)
C25 0.075(3) 0.060(3) 0.045(2) 0.003(2) 0.004(2) 0.012(3)
O1W 0.082(3) 0.101(4) 0.152(5) 0.033(3) 0.008(3) -0.015(3)

loop_
_atom_type_symbol
_atom_type_description
_atom_type_scat_dispersion_real
_atom_type_scat_dispersion_imag
_atom_type_scat_source
C C 0.0033 0.0016 'International Tables Vol C Tables 4.2.6.8 and 6.1.1.4'
H H 0.0000 0.0000 'International Tables Vol C Tables 4.2.6.8 and 6.1.1.4'
N N 0.0061 0.0033 'International Tables Vol C Tables 4.2.6.8 and 6.1.1.4'
O O 0.0106 0.0060 'International Tables Vol C Tables 4.2.6.8 and 6.1.1.4'
S S 0.1246 0.1234 'International Tables Vol C Tables 4.2.6.8 and 6.1.1.4'

loop_
_geom_angle_atom_site_label_1
_geom_angle_atom_site_label_2
_geom_angle_atom_site_label_3
_geom_angle
O2 S1 O3 113.6(2)
O2 S1 N1 114.0(2)
O3 S1 N1 110.9(2)
O2 S1 C3 110.7(2)
O3 S1 C3 113.1(2)
N1 S1 C3 93.0(2)
O6 S2 O5 115.6(3)
O6 S2 N3 110.4(2)
O5 S2 N3 112.8(2)
O6 S2 C20 113.1(2)
O5 S2 C20 109.6(2)
N3 S2 C20 93.2(2)
C13 N2 C9 109.1(4)
C34 N4 C26 109.5(4)
C24 N3 S2 117.2(3)
C7 N1 S1 116.2(3)
C21 C20 C19 121.5(4)
C21 C20 S2 110.6(3)
C19 C20 S2 127.8(4)
N3 C24 C26 111.0(4)
N3 C24 C21 103.4(3)
C26 C24 C21 111.3(3)
N3 C24 C25 109.3(4)
C26 C24 C25 112.8(4)
C21 C24 C25 108.6(4)
C10 C9 N2 109.7(4)
C10 C9 C7 129.8(4)
N2 C9 C7 120.5(4)
C20 C21 C22 119.2(4)
C20 C21 C24 114.3(4)
C22 C21 C24 126.5(4)
N2 C13 C14 130.2(5)
N2 C13 C12 106.8(4)
C14 C13 C12 123.0(4)
N4 C34 C29 107.9(4)
N4 C34 C33 129.9(5)
C29 C34 C33 122.2(4)
C4 C7 N1 102.6(4)
C4 C7 C9 112.3(3)
N1 C7 C9 108.7(4)
C4 C7 C8 110.0(5)
N1 C7 C8 107.9(4)
C9 C7 C8 114.5(4)
C13 C12 C17 118.3(4)
C13 C12 C10 108.1(3)
C17 C12 C10 133.5(4)
C18 C19 C20 117.8(5)
C16 C17 C12 117.9(5)
C4 C3 C2 122.1(4)
C4 C3 S1 111.6(3)
C2 C3 S1 126.3(4)
C23 C22 C21 120.1(5)
C3 C4 C5 119.9(5)
C3 C4 C7 114.6(4)
C5 C4 C7 125.6(5)
C26 C27 C29 106.1(4)
C26 C27 C28 129.9(5)
C29 C27 C28 124.0(4)
C9 C10 C12 106.2(4)
C9 C10 C11 129.1(4)
C12 C10 C11 124.6(4)
C34 C29 C30 119.9(5)
C34 C29 C27 107.2(3)
C30 C29 C27 132.8(5)
C22 C23 C18 120.7(5)
C15 C14 C13 117.6(6)
C1 C2 C3 118.4(6)
C27 C26 N4 109.3(4)
C27 C26 C24 129.8(4)
N4 C26 C24 120.8(4)
C19 C18 C23 120.7(5)
C14 C15 C16 120.9(6)
C6 C5 C4 117.6(6)
C17 C16 C15 122.2(5)
C32 C33 C34 116.2(6)
C31 C32 C33 121.6(6)
O1 C8 C7 132.7(7)
C30 C31 C32 122.3(5)
C1 C6 C5 121.8(6)
C31 C30 C29 117.8(6)
C2 C1 C6 120.3(6)
O4 C25 C24 110.9(4)

loop_
_geom_bond_atom_site_label_1
_geom_bond_atom_site_label_2
_geom_bond_distance
S1 O2 1.430(3)
S1 O3 1.434(4)
S1 N1 1.598(4)
S1 C3 1.734(4)
S2 O6 1.426(4)
S2 O5 1.440(3)
S2 N3 1.616(4)
S2 C20 1.745(4)
O1 C8 0.970(9)
O4 C25 1.432(7)
N2 C13 1.370(5)
N2 C9 1.377(6)
N4 C34 1.367(5)
N4 C26 1.378(6)
N3 C24 1.472(6)
N1 C7 1.507(6)
C20 C21 1.384(6)
C20 C19 1.387(6)
C24 C26 1.510(6)
C24 C21 1.523(6)
C24 C25 1.537(6)
C9 C10 1.370(6)
C9 C7 1.507(6)
C21 C22 1.387(6)
C13 C14 1.396(7)
C13 C12 1.407(6)
C34 C29 1.387(6)
C34 C33 1.390(7)
C7 C4 1.506(6)
C7 C8 1.522(8)
C12 C17 1.415(6)
C12 C10 1.416(6)
C19 C18 1.385(8)
C17 C16 1.389(9)
C3 C4 1.359(7)
C3 C2 1.395(7)
C22 C23 1.354(7)
C4 C5 1.406(6)
C27 C26 1.368(6)
C27 C29 1.450(6)
C27 C28 1.498(8)
C10 C11 1.504(6)
C29 C30 1.406(7)
C23 C18 1.388(9)
C14 C15 1.369(8)
C2 C1 1.368(9)
C15 C16 1.394(9)
C5 C6 1.390(10)
C33 C32 1.389(8)
C32 C31 1.381(10)
C31 C30 1.348(10)
C6 C1 1.378(12)
